data_7103174
loop_
_publ_author_name
'Br\"oring, Martin'
'Kleeberg, Christian'

_publ_section_title
;
 Facile intramolecular C(sp3)-H bond activation with PdII.
;
_journal_issue 24
_journal_name_full 'Chemical communications (Cambridge, England)'
_journal_page_first 2777
_journal_page_last 2778
_journal_paper_doi 10.1039/b802185f
_journal_year 2008
_chemical_formula_moiety 'C22 H23 N5 Pd S2'
_chemical_formula_sum 'C22 H23 N5 Pd S2'
_chemical_formula_weight 527.97
_chemical_name_systematic
;
?
;
_space_group_IT_number 14
_symmetry_cell_setting monoclinic
_symmetry_Int_Tables_number 14
_symmetry_space_group_name_Hall '-P 2yn'
_symmetry_space_group_name_H-M 'P 1 21/n 1'
_atom_sites_solution_hydrogens geom
_atom_sites_solution_primary direct
_atom_sites_solution_secondary difmap
_audit_creation_method SHELXL-97
_cell_angle_alpha 90.00
_cell_angle_beta 91.23(2)
_cell_angle_gamma 90.00
_cell_formula_units_Z 4
_cell_length_a 6.0131(16)
_cell_length_b 15.444(6)
_cell_length_c 25.514(7)
_cell_measurement_reflns_used 5918
_cell_measurement_temperature 153(2)
_cell_measurement_theta_max 25.03
_cell_measurement_theta_min 11.54
_cell_volume 2368.8(13)
_computing_cell_refinement 'STOE Wincell (X-Area, Ver. 1.38)'
_computing_data_collection 'STOE WinXpose (X-Area, Ver. 1.38)'
_computing_data_reduction 'STOE WinIntegrate (X-Area, Ver. 1.38)'
_computing_publication_material 'WinGX v1.70.01'
_computing_structure_refinement 'SHELXL-97 (Sheldrick, 1997)'
_computing_structure_solution 'SIR-92 (Giacovazzo, 1992)'
_diffrn_ambient_temperature 153(2)
_diffrn_measured_fraction_theta_full 0.982
_diffrn_measured_fraction_theta_max 0.982
_diffrn_measurement_device_type 'IPDS-2 (Stoe)'
_diffrn_measurement_method omega-scans
_diffrn_radiation_monochromator graphite
_diffrn_radiation_source 'fine-focus sealed tube'
_diffrn_radiation_type MoK\a
_diffrn_radiation_wavelength 0.71073
_diffrn_reflns_av_sigmaI/netI 0.0612
_diffrn_reflns_limit_h_max 7
_diffrn_reflns_limit_h_min -7
_diffrn_reflns_limit_k_max 18
_diffrn_reflns_limit_k_min 0
_diffrn_reflns_limit_l_max 30
_diffrn_reflns_limit_l_min 0
_diffrn_reflns_number 4079
_diffrn_reflns_theta_full 24.96
_diffrn_reflns_theta_max 24.96
_diffrn_reflns_theta_min 1.54
_exptl_absorpt_coefficient_mu 0.978
_exptl_absorpt_correction_type none
_exptl_crystal_colour red
_exptl_crystal_density_diffrn 1.480
_exptl_crystal_density_method 'not measured'
_exptl_crystal_description plate
_exptl_crystal_F_000 1072
_exptl_crystal_recrystallization_method 'Diffusion of n-Hexane into a sol. in CHCl3/C6F6'
_exptl_crystal_size_max 0.283
_exptl_crystal_size_mid 0.129
_exptl_crystal_size_min 0.048
_refine_diff_density_max 0.751
_refine_diff_density_min -0.551
_refine_diff_density_rms 0.112
_refine_ls_extinction_method none
_refine_ls_goodness_of_fit_ref 0.969
_refine_ls_hydrogen_treatment constr
_refine_ls_matrix_type full
_refine_ls_number_parameters 276
_refine_ls_number_reflns 4079
_refine_ls_number_restraints 0
_refine_ls_restrained_S_all 0.969
_refine_ls_R_factor_all 0.0689
_refine_ls_R_factor_gt 0.0427
_refine_ls_shift/su_max 0.000
_refine_ls_shift/su_mean 0.000
_refine_ls_structure_factor_coef Fsqd
_refine_ls_weighting_details 'calc w=1/[\s^2^(Fo^2^)+(0.0474P)^2^+0.0000P] where P=(Fo^2^+2Fc^2^)/3'
_refine_ls_weighting_scheme calc
_refine_ls_wR_factor_gt 0.0837
_refine_ls_wR_factor_ref 0.0894
_reflns_number_gt 3005
_reflns_number_total 4079
_reflns_threshold_expression >2sigma(I)
_cod_data_source_file b802185f.txt
_cod_data_source_block nh4ck
_cod_original_sg_symbol_H-M 'P 21/n'
_cod_database_code 7103174

loop_
_symmetry_equiv_pos_as_xyz
'x, y, z'
'-x+1/2, y+1/2, -z+1/2'
'-x, -y, -z'
'x-1/2, -y-1/2, z-1/2'

loop_
_atom_site_label
_atom_site_type_symbol
_atom_site_fract_x
_atom_site_fract_y
_atom_site_fract_z
_atom_site_U_iso_or_equiv
_atom_site_adp_type
_atom_site_occupancy
_atom_site_symmetry_multiplicity
_atom_site_calc_flag
_atom_site_refinement_flags
_atom_site_disorder_assembly
_atom_site_disorder_group
C1 C -0.0901(8) 0.7197(3) 0.28282(17) 0.0298(10) Uani 1 1 d . . .
H1A H -0.2274 0.7414 0.2652 0.036 Uiso 1 1 calc R . .
H1B H -0.0824 0.6563 0.2772 0.036 Uiso 1 1 calc R . .
C2 C -0.0985(8) 0.7393(3) 0.34298(17) 0.0256(10) Uani 1 1 d . . .
C3 C -0.3361(9) 0.7364(4) 0.3625(2) 0.0370(12) Uani 1 1 d . . .
H3A H -0.4253 0.7808 0.3444 0.056 Uiso 1 1 calc R . .
H3B H -0.3354 0.7474 0.4003 0.056 Uiso 1 1 calc R . .
H3C H -0.4003 0.6792 0.3553 0.056 Uiso 1 1 calc R . .
C4 C 0.0422(9) 0.6711(3) 0.37275(18) 0.0332(12) Uani 1 1 d . . .
H4A H 0.0374 0.6825 0.4105 0.050 Uiso 1 1 calc R . .
H4B H 0.1965 0.6741 0.3613 0.050 Uiso 1 1 calc R . .
H4C H -0.0177 0.6132 0.3654 0.050 Uiso 1 1 calc R . .
C5 C 0.0073(8) 0.8265(3) 0.35193(17) 0.0292(11) Uani 1 1 d . . .
C6 C -0.0109(8) 0.8872(3) 0.38982(18) 0.0308(11) Uani 1 1 d . . .
H6 H -0.1157 0.8851 0.4171 0.037 Uiso 1 1 calc R . .
C7 C 0.2837(8) 0.9186(3) 0.32618(16) 0.0249(10) Uani 1 1 d . . .
C8 C 0.5305(8) 0.9205(3) 0.25650(17) 0.0251(10) Uani 1 1 d . . .
C9 C 0.7305(8) 0.9549(3) 0.23116(18) 0.0265(10) Uani 1 1 d . . .
C10 C 0.8874(8) 1.0158(3) 0.24609(18) 0.0279(11) Uani 1 1 d . . .
H10 H 0.8764 1.0459 0.2784 0.033 Uiso 1 1 calc R . .
C11 C 1.0621(9) 1.0321(3) 0.21251(19) 0.0321(12) Uani 1 1 d . . .
H11 H 1.1714 1.0741 0.2219 0.038 Uiso 1 1 calc R . .
C12 C 1.0782(8) 0.9873(3) 0.16515(19) 0.0339(12) Uani 1 1 d . . .
H12 H 1.1992 0.9991 0.1429 0.041 Uiso 1 1 calc R . .
C13 C 0.9208(9) 0.9258(3) 0.14984(18) 0.0323(11) Uani 1 1 d . . .
H13 H 0.9309 0.8960 0.1174 0.039 Uiso 1 1 calc R . .
C14 C 0.7480(8) 0.9096(3) 0.18389(17) 0.0276(10) Uani 1 1 d . . .
C15 C 0.5570(8) 0.8521(3) 0.17997(17) 0.0270(11) Uani 1 1 d . . .
C16 C 0.3259(8) 0.7555(3) 0.13161(17) 0.0276(11) Uani 1 1 d . . .
C17 C 0.0115(8) 0.6541(3) 0.13944(17) 0.0286(11) Uani 1 1 d . . .
H17 H -0.1082 0.6174 0.1486 0.034 Uiso 1 1 calc R . .
C18 C 0.0425(8) 0.6880(3) 0.09131(17) 0.0274(10) Uani 1 1 d . . .
C19 C -0.0890(8) 0.6674(3) 0.04138(17) 0.0288(11) Uani 1 1 d . . .
C20 C -0.2702(9) 0.6015(4) 0.05222(19) 0.0399(13) Uani 1 1 d . . .
H20A H -0.3714 0.6249 0.0783 0.060 Uiso 1 1 calc R . .
H20B H -0.2024 0.5480 0.0657 0.060 Uiso 1 1 calc R . .
H20C H -0.3537 0.5890 0.0197 0.060 Uiso 1 1 calc R . .
C21 C 0.0764(9) 0.6285(4) 0.00186(18) 0.0375(13) Uani 1 1 d . . .
H21A H -0.0009 0.6181 -0.0317 0.056 Uiso 1 1 calc R . .
H21B H 0.1355 0.5737 0.0156 0.056 Uiso 1 1 calc R . .
H21C H 0.1991 0.6692 -0.0033 0.056 Uiso 1 1 calc R . .
C22 C -0.1895(10) 0.7507(4) 0.0188(2) 0.0413(14) Uani 1 1 d . . .
H22A H -0.2960 0.7746 0.0434 0.062 Uiso 1 1 calc R . .
H22B H -0.2661 0.7379 -0.0146 0.062 Uiso 1 1 calc R . .
H22C H -0.0709 0.7929 0.0130 0.062 Uiso 1 1 calc R . .
N1 N 0.1689(7) 0.8481(3) 0.31586(14) 0.0252(9) Uani 1 1 d . . .
N2 N 0.4600(7) 0.9530(3) 0.30142(14) 0.0270(9) Uani 1 1 d . . .
N3 N 0.4348(6) 0.8568(2) 0.22575(13) 0.0243(8) Uani 1 1 d . . .
N4 N 0.5092(7) 0.8078(3) 0.13754(14) 0.0309(10) Uani 1 1 d . . .
N5 N 0.2204(7) 0.7455(2) 0.08704(14) 0.0274(9) Uani 1 1 d . . .
S1 S 0.1819(2) 0.96926(8) 0.38202(5) 0.0331(3) Uani 1 1 d . . .
S2 S 0.2223(2) 0.68762(8) 0.18192(4) 0.0293(3) Uani 1 1 d . . .
Pd1 Pd 0.17999(6) 0.77733(2) 0.250965(13) 0.02426(11) Uani 1 1 d . . .

loop_
_atom_site_aniso_label
_atom_site_aniso_U_11
_atom_site_aniso_U_22
_atom_site_aniso_U_33
_atom_site_aniso_U_23
_atom_site_aniso_U_13
_atom_site_aniso_U_12
C1 0.032(3) 0.030(2) 0.027(2) -0.004(2) -0.0020(18) -0.001(2)
C2 0.024(2) 0.027(3) 0.025(2) -0.0001(18) 0.0007(18) 0.002(2)
C3 0.031(3) 0.039(3) 0.041(3) -0.002(2) 0.004(2) 0.000(2)
C4 0.036(3) 0.036(3) 0.027(3) 0.001(2) -0.002(2) 0.004(2)
C5 0.030(3) 0.035(3) 0.022(2) 0.002(2) -0.0042(19) 0.005(2)
C6 0.033(3) 0.033(3) 0.026(2) -0.002(2) 0.005(2) 0.000(2)
C7 0.028(3) 0.028(3) 0.019(2) 0.0003(18) -0.0042(18) 0.008(2)
C8 0.023(3) 0.027(3) 0.026(2) 0.0031(19) -0.0047(18) 0.008(2)
C9 0.029(3) 0.026(3) 0.024(2) 0.0008(18) -0.0038(19) 0.003(2)
C10 0.029(3) 0.030(3) 0.024(2) -0.0011(19) -0.005(2) -0.002(2)
C11 0.032(3) 0.028(3) 0.036(3) -0.004(2) -0.005(2) -0.004(2)
C12 0.027(3) 0.040(3) 0.036(3) 0.001(2) 0.010(2) 0.002(2)
C13 0.034(3) 0.036(3) 0.027(3) -0.005(2) 0.004(2) 0.000(2)
C14 0.032(3) 0.024(2) 0.026(2) 0.0014(18) -0.0012(19) 0.001(2)
C15 0.027(3) 0.026(3) 0.028(2) -0.0018(19) 0.0005(19) 0.004(2)
C16 0.032(3) 0.030(3) 0.021(2) -0.0025(17) 0.0064(19) 0.002(2)
C17 0.030(3) 0.031(3) 0.025(2) -0.0026(19) 0.0015(19) -0.006(2)
C18 0.028(3) 0.033(3) 0.021(2) -0.0043(18) 0.0025(18) -0.002(2)
C19 0.033(3) 0.033(3) 0.020(2) 0.0001(19) 0.0004(19) -0.006(2)
C20 0.038(3) 0.052(4) 0.030(3) -0.004(2) -0.001(2) -0.005(3)
C21 0.037(3) 0.053(3) 0.022(2) -0.008(2) 0.000(2) -0.002(3)
C22 0.047(3) 0.044(3) 0.033(3) 0.001(2) -0.005(2) 0.008(3)
N1 0.026(2) 0.027(2) 0.023(2) -0.0019(15) -0.0032(15) 0.0071(18)
N2 0.028(2) 0.033(2) 0.020(2) -0.0009(16) 0.0004(16) -0.0014(19)
N3 0.025(2) 0.027(2) 0.0208(19) -0.0031(15) -0.0021(15) -0.0012(17)
N4 0.032(2) 0.037(2) 0.024(2) -0.0073(16) 0.0030(16) -0.0058(19)
N5 0.033(2) 0.028(2) 0.0213(19) -0.0025(14) 0.0042(16) 0.0002(17)
S1 0.0425(8) 0.0324(7) 0.0246(6) -0.0063(5) 0.0066(5) -0.0031(6)
S2 0.0402(7) 0.0278(6) 0.0199(6) -0.0013(4) -0.0006(5) -0.0027(5)
Pd1 0.0286(2) 0.02554(19) 0.01865(16) -0.00241(16) -0.00046(11) -0.00107(19)

loop_
_atom_type_symbol
_atom_type_description
_atom_type_scat_dispersion_real
_atom_type_scat_dispersion_imag
_atom_type_scat_source
C C 0.0033 0.0016 'International Tables Vol C Tables 4.2.6.8 and 6.1.1.4'
H H 0.0000 0.0000 'International Tables Vol C Tables 4.2.6.8 and 6.1.1.4'
N N 0.0061 0.0033 'International Tables Vol C Tables 4.2.6.8 and 6.1.1.4'
S S 0.1246 0.1234 'International Tables Vol C Tables 4.2.6.8 and 6.1.1.4'
Pd Pd -0.9988 1.0072 'International Tables Vol C Tables 4.2.6.8 and 6.1.1.4'
Cl Cl 0.1484 0.1585 'International Tables Vol C Tables 4.2.6.8 and 6.1.1.4'

loop_
_geom_angle_atom_site_label_1
_geom_angle_atom_site_label_2
_geom_angle_atom_site_label_3
_geom_angle
_geom_angle_site_symmetry_1
_geom_angle_site_symmetry_3
_geom_angle_publ_flag
C2 C1 Pd1 110.4(3) . . ?
C5 C2 C3 111.8(4) . . ?
C5 C2 C4 108.1(4) . . ?
C3 C2 C4 109.1(4) . . ?
C5 C2 C1 107.4(4) . . ?
C3 C2 C1 111.4(4) . . ?
C4 C2 C1 108.8(4) . . ?
C6 C5 N1 112.0(5) . . ?
C6 C5 C2 133.5(5) . . ?
N1 C5 C2 114.4(4) . . ?
C5 C6 S1 111.1(4) . . ?
N1 C7 N2 130.2(4) . . ?
N1 C7 S1 110.1(3) . . ?
N2 C7 S1 119.8(4) . . ?
N2 C8 N3 128.6(4) . . ?
N2 C8 C9 121.3(4) . . ?
N3 C8 C9 110.0(4) . . ?
C10 C9 C14 121.0(5) . . ?
C10 C9 C8 133.1(4) . . ?
C14 C9 C8 105.9(4) . . ?
C9 C10 C11 118.2(4) . . ?
C10 C11 C12 120.7(5) . . ?
C13 C12 C11 121.4(5) . . ?
C12 C13 C14 117.4(4) . . ?
C13 C14 C9 121.3(5) . . ?
C13 C14 C15 131.8(4) . . ?
C9 C14 C15 106.9(4) . . ?
N4 C15 N3 127.6(4) . . ?
N4 C15 C14 122.4(4) . . ?
N3 C15 C14 109.9(4) . . ?
N5 C16 N4 122.8(4) . . ?
N5 C16 S2 112.9(4) . . ?
N4 C16 S2 124.1(3) . . ?
C18 C17 S2 109.9(4) . . ?
C17 C18 N5 116.0(4) . . ?
C17 C18 C19 127.0(4) . . ?
N5 C18 C19 117.0(4) . . ?
C18 C19 C20 110.5(4) . . ?
C18 C19 C22 109.6(4) . . ?
C20 C19 C22 110.6(4) . . ?
C18 C19 C21 107.3(4) . . ?
C20 C19 C21 109.3(4) . . ?
C22 C19 C21 109.5(4) . . ?
C7 N1 C5 115.9(4) . . ?
C7 N1 Pd1 126.6(3) . . ?
C5 N1 Pd1 117.1(3) . . ?
C8 N2 C7 121.5(4) . . ?
C8 N3 C15 107.0(4) . . ?
C8 N3 Pd1 123.2(3) . . ?
C15 N3 Pd1 129.4(3) . . ?
C15 N4 C16 124.1(4) . . ?
C16 N5 C18 111.5(4) . . ?
C6 S1 C7 90.8(2) . . ?
C17 S2 C16 89.3(2) . . ?
C17 S2 Pd1 125.36(18) . . ?
C16 S2 Pd1 104.37(15) . . ?
N1 Pd1 C1 82.34(18) . . ?
N1 Pd1 N3 88.36(15) . . ?
C1 Pd1 N3 169.22(18) . . ?
N1 Pd1 S2 173.47(11) . . ?
C1 Pd1 S2 98.46(14) . . ?
N3 Pd1 S2 91.40(11) . . ?

loop_
_geom_bond_atom_site_label_1
_geom_bond_atom_site_label_2
_geom_bond_distance
_geom_bond_site_symmetry_2
_geom_bond_publ_flag
C1 C2 1.566(6) . ?
C1 Pd1 2.037(5) . ?
C2 C5 1.505(7) . ?
C2 C3 1.524(7) . ?
C2 C4 1.541(7) . ?
C5 C6 1.353(7) . ?
C5 N1 1.393(6) . ?
C6 S1 1.732(5) . ?
C7 N1 1.313(6) . ?
C7 N2 1.354(6) . ?
C7 S1 1.748(4) . ?
C8 N2 1.329(6) . ?
C8 N3 1.377(6) . ?
C8 C9 1.477(7) . ?
C9 C10 1.380(7) . ?
C9 C14 1.400(7) . ?
C10 C11 1.393(7) . ?
C11 C12 1.397(7) . ?
C12 C13 1.391(7) . ?
C13 C14 1.391(7) . ?
C14 C15 1.454(7) . ?
C15 N4 1.307(6) . ?
C15 N3 1.395(6) . ?
C16 N5 1.299(6) . ?
C16 N4 1.373(6) . ?
C16 S2 1.780(5) . ?
C17 C18 1.351(6) . ?
C17 S2 1.729(5) . ?
C18 N5 1.397(6) . ?
C18 C19 1.518(6) . ?
C19 C20 1.521(7) . ?
C19 C22 1.529(7) . ?
C19 C21 1.552(7) . ?
N1 Pd1 1.986(4) . ?
N3 Pd1 2.076(4) . ?
S2 Pd1 2.2599(13) . ?

loop_
_geom_torsion_atom_site_label_1
_geom_torsion_atom_site_label_2
_geom_torsion_atom_site_label_3
_geom_torsion_atom_site_label_4
_geom_torsion
_geom_torsion_site_symmetry_1
_geom_torsion_site_symmetry_2
_geom_torsion_site_symmetry_3
_geom_torsion_site_symmetry_4
_geom_torsion_publ_flag
Pd1 C1 C2 C5 30.1(4) . . . . ?
Pd1 C1 C2 C3 152.9(3) . . . . ?
Pd1 C1 C2 C4 -86.7(4) . . . . ?
C3 C2 C5 C6 33.6(7) . . . . ?
C4 C2 C5 C6 -86.6(7) . . . . ?
C1 C2 C5 C6 156.2(5) . . . . ?
C3 C2 C5 N1 -151.3(4) . . . . ?
C4 C2 C5 N1 88.5(5) . . . . ?
C1 C2 C5 N1 -28.8(5) . . . . ?
N1 C5 C6 S1 -2.5(5) . . . . ?
C2 C5 C6 S1 172.7(4) . . . . ?
N2 C8 C9 C10 5.3(8) . . . . ?
N3 C8 C9 C10 -177.3(5) . . . . ?
N2 C8 C9 C14 -176.8(4) . . . . ?
N3 C8 C9 C14 0.6(5) . . . . ?
C14 C9 C10 C11 1.0(7) . . . . ?
C8 C9 C10 C11 178.6(5) . . . . ?
C9 C10 C11 C12 -0.4(7) . . . . ?
C10 C11 C12 C13 0.4(8) . . . . ?
C11 C12 C13 C14 -0.9(8) . . . . ?
C12 C13 C14 C9 1.4(7) . . . . ?
C12 C13 C14 C15 178.6(5) . . . . ?
C10 C9 C14 C13 -1.5(7) . . . . ?
C8 C9 C14 C13 -179.7(4) . . . . ?
C10 C9 C14 C15 -179.3(4) . . . . ?
C8 C9 C14 C15 2.4(5) . . . . ?
C13 C14 C15 N4 -5.7(8) . . . . ?
C9 C14 C15 N4 171.8(5) . . . . ?
C13 C14 C15 N3 177.8(5) . . . . ?
C9 C14 C15 N3 -4.7(5) . . . . ?
S2 C17 C18 N5 -4.4(6) . . . . ?
S2 C17 C18 C19 172.8(4) . . . . ?
C17 C18 C19 C20 0.5(7) . . . . ?
N5 C18 C19 C20 177.8(4) . . . . ?
C17 C18 C19 C22 122.7(6) . . . . ?
N5 C18 C19 C22 -60.1(6) . . . . ?
C17 C18 C19 C21 -118.5(6) . . . . ?
N5 C18 C19 C21 58.7(6) . . . . ?
N2 C7 N1 C5 174.7(4) . . . . ?
S1 C7 N1 C5 -3.9(5) . . . . ?
N2 C7 N1 Pd1 -12.5(7) . . . . ?
S1 C7 N1 Pd1 169.0(2) . . . . ?
C6 C5 N1 C7 4.3(6) . . . . ?
C2 C5 N1 C7 -171.9(4) . . . . ?
C6 C5 N1 Pd1 -169.3(3) . . . . ?
C2 C5 N1 Pd1 14.5(5) . . . . ?
N3 C8 N2 C7 6.7(7) . . . . ?
C9 C8 N2 C7 -176.4(4) . . . . ?
N1 C7 N2 C8 7.2(8) . . . . ?
S1 C7 N2 C8 -174.3(3) . . . . ?
N2 C8 N3 C15 173.6(5) . . . . ?
C9 C8 N3 C15 -3.5(5) . . . . ?
N2 C8 N3 Pd1 -12.7(7) . . . . ?
C9 C8 N3 Pd1 170.2(3) . . . . ?
N4 C15 N3 C8 -171.3(5) . . . . ?
C14 C15 N3 C8 5.1(5) . . . . ?
N4 C15 N3 Pd1 15.6(7) . . . . ?
C14 C15 N3 Pd1 -168.1(3) . . . . ?
N3 C15 N4 C16 -1.5(8) . . . . ?
C14 C15 N4 C16 -177.4(4) . . . . ?
N5 C16 N4 C15 146.1(5) . . . . ?
S2 C16 N4 C15 -39.5(7) . . . . ?
N4 C16 N5 C18 179.0(4) . . . . ?
S2 C16 N5 C18 4.0(5) . . . . ?
C17 C18 N5 C16 0.2(6) . . . . ?
C19 C18 N5 C16 -177.3(4) . . . . ?
C5 C6 S1 C7 0.3(4) . . . . ?
N1 C7 S1 C6 2.0(4) . . . . ?
N2 C7 S1 C6 -176.7(4) . . . . ?
C18 C17 S2 C16 5.4(4) . . . . ?
C18 C17 S2 Pd1 112.5(3) . . . . ?
N5 C16 S2 C17 -5.5(4) . . . . ?
N4 C16 S2 C17 179.5(4) . . . . ?
N5 C16 S2 Pd1 -132.0(3) . . . . ?
N4 C16 S2 Pd1 53.1(4) . . . . ?
C7 N1 Pd1 C1 -169.7(4) . . . . ?
C5 N1 Pd1 C1 3.1(3) . . . . ?
C7 N1 Pd1 N3 4.8(4) . . . . ?
C5 N1 Pd1 N3 177.6(3) . . . . ?
C7 N1 Pd1 S2 92.8(11) . . . . ?
C5 N1 Pd1 S2 -94.4(11) . . . . ?
C2 C1 Pd1 N1 -18.8(3) . . . . ?
C2 C1 Pd1 N3 -49.4(10) . . . . ?
C2 C1 Pd1 S2 154.6(3) . . . . ?
C8 N3 Pd1 N1 6.0(3) . . . . ?
C15 N3 Pd1 N1 178.2(4) . . . . ?
C8 N3 Pd1 C1 36.3(10) . . . . ?
C15 N3 Pd1 C1 -151.5(8) . . . . ?
C8 N3 Pd1 S2 -167.5(3) . . . . ?
C15 N3 Pd1 S2 4.7(4) . . . . ?
C17 S2 Pd1 N1 144.0(11) . . . . ?
C16 S2 Pd1 N1 -116.5(11) . . . . ?
C17 S2 Pd1 C1 47.4(3) . . . . ?
C16 S2 Pd1 C1 146.9(2) . . . . ?
C17 S2 Pd1 N3 -128.2(2) . . . . ?
C16 S2 Pd1 N3 -28.7(2) . . . . ?
